data_4514900
loop_
_publ_author_name
'Duan, Longhui'
'Zhao, Kun'
'Wang, Zhonggui'
'Zhang, Feng-Lian'
'Gu, Zhenhua'

_publ_section_title
;
 Enantioselective Ring-Opening/Oxidative Phosphorylation and P-Transfer
 Reaction of Cyclic Diaryliodoniums
;
_journal_name_full 'ACS Catalysis'
_journal_page_first 9852
_journal_paper_doi 10.1021/acscatal.9b03454
_journal_year 2019
_chemical_formula_moiety 'C28 H26 I O4 P'
_chemical_formula_sum 'C28 H26 I O4 P'
_chemical_formula_weight 584.36
_space_group_crystal_system orthorhombic
_space_group_IT_number 19
_space_group_name_Hall 'P 2ac 2ab'
_space_group_name_H-M_alt 'P 21 21 21'
_symmetry_space_group_name_Hall 'P 2ac 2ab'
_symmetry_space_group_name_H-M 'P 21 21 21'
_atom_sites_solution_hydrogens geom
_atom_sites_solution_primary dual
_audit_creation_date 2018-11-14
_audit_creation_method
;
Olex2 1.2
(compiled 2018.05.29 svn.r3508 for OlexSys, GUI svn.r5506)
;
_cell_angle_alpha 90
_cell_angle_beta 90
_cell_angle_gamma 90
_cell_formula_units_Z 4
_cell_length_a 7.9972(3)
_cell_length_b 16.3553(5)
_cell_length_c 18.8545(6)
_cell_measurement_reflns_used 10369
_cell_measurement_temperature 100.00(10)
_cell_measurement_theta_max 29.0110
_cell_measurement_theta_min 2.7010
_cell_volume 2466.10(14)
_computing_cell_refinement 'CrysAlisPro 1.171.38.43f (Rigaku OD, 2015)'
_computing_data_collection 'CrysAlisPro 1.171.38.43f (Rigaku OD, 2015)'
_computing_data_reduction 'CrysAlisPro 1.171.38.43f (Rigaku OD, 2015)'
_computing_molecular_graphics 'Olex2 (Dolomanov et al., 2009)'
_computing_publication_material 'Olex2 (Dolomanov et al., 2009)'
_computing_structure_refinement 'ShelXL (Sheldrick, 2015)'
_computing_structure_solution 'ShelXT (Sheldrick, 2015)'
_diffrn_ambient_environment N~2~
_diffrn_ambient_temperature 100.00(10)
_diffrn_detector 'CCD plate'
_diffrn_detector_area_resol_mean 5.2684
_diffrn_detector_type AtlasS2
_diffrn_measured_fraction_theta_full 1.000
_diffrn_measured_fraction_theta_max 0.930
_diffrn_measurement_details
;
List of Runs (angles in degrees, time in seconds):

  # Type    Start    End  Width  t~exp~   \w     \q     \k     \f   Frames
--------------------------------------------------------------------------
  1  \w    -57.00  37.00   1.00    1.50    --   11.74 -57.00  30.00   94
  2  \w    -20.00   5.00   1.00    1.50    --   11.74 -99.00  30.00   25
  3  \w    -78.00  16.00   1.00    1.50    --  -11.59 -77.00 -90.00   94
  4  \w    -15.00  81.00   1.00    1.50    --   11.74  57.00-180.00   96
;
_diffrn_measurement_device 'four-circle diffractometer'
_diffrn_measurement_device_type 'SuperNova, Dual, Cu at zero, AtlasS2'
_diffrn_measurement_method '\w scans'
_diffrn_orient_matrix_type 'CrysAlisPro convention (1999,Acta A55,543-557)'
_diffrn_orient_matrix_UB_11 -0.0380509000
_diffrn_orient_matrix_UB_12 0.0364151000
_diffrn_orient_matrix_UB_13 0.0125963000
_diffrn_orient_matrix_UB_21 0.0084191000
_diffrn_orient_matrix_UB_22 -0.0141583000
_diffrn_orient_matrix_UB_23 0.0353672000
_diffrn_orient_matrix_UB_31 0.0797173000
_diffrn_orient_matrix_UB_32 0.0188079000
_diffrn_orient_matrix_UB_33 0.0022267000
_diffrn_radiation_monochromator mirror
_diffrn_radiation_probe x-ray
_diffrn_radiation_type MoK\a
_diffrn_radiation_wavelength 0.71073
_diffrn_reflns_av_R_equivalents 0.0524
_diffrn_reflns_av_unetI/netI 0.0555
_diffrn_reflns_Laue_measured_fraction_full 1.000
_diffrn_reflns_Laue_measured_fraction_max 0.930
_diffrn_reflns_limit_h_max 8
_diffrn_reflns_limit_h_min -11
_diffrn_reflns_limit_k_max 22
_diffrn_reflns_limit_k_min -22
_diffrn_reflns_limit_l_max 26
_diffrn_reflns_limit_l_min -25
_diffrn_reflns_number 20726
_diffrn_reflns_point_group_measured_fraction_full 1.000
_diffrn_reflns_point_group_measured_fraction_max 0.889
_diffrn_reflns_theta_full 25.242
_diffrn_reflns_theta_max 29.513
_diffrn_reflns_theta_min 2.160
_diffrn_source 'micro-focus sealed X-ray tube'
_diffrn_source_type 'SuperNova (Mo) X-ray Source'
_exptl_absorpt_coefficient_mu 1.396
_exptl_absorpt_correction_T_max 1.00000
_exptl_absorpt_correction_T_min 0.21004
_exptl_absorpt_correction_type multi-scan
_exptl_absorpt_process_details
;
CrysAlisPro 1.171.38.43f (Rigaku Oxford Diffraction, 2015)
Empirical absorption correction using spherical harmonics,
 implemented in SCALE3 ABSPACK scaling algorithm.
;
_exptl_crystal_colour colourless
_exptl_crystal_colour_primary colourless
_exptl_crystal_density_diffrn 1.574
_exptl_crystal_description block
_exptl_crystal_F_000 1176
_exptl_crystal_size_max 0.15
_exptl_crystal_size_mid 0.13
_exptl_crystal_size_min 0.12
_refine_diff_density_max 0.496
_refine_diff_density_min -0.814
_refine_diff_density_rms 0.132
_refine_ls_abs_structure_details
;
 Flack x determined using 2111 quotients [(I+)-(I-)]/[(I+)+(I-)]
 (Parsons, Flack and Wagner, Acta Cryst. B69 (2013) 249-259).
;
_refine_ls_abs_structure_Flack -0.021(12)
_refine_ls_extinction_method none
_refine_ls_goodness_of_fit_ref 1.076
_refine_ls_hydrogen_treatment constr
_refine_ls_matrix_type full
_refine_ls_number_parameters 311
_refine_ls_number_reflns 6113
_refine_ls_number_restraints 0
_refine_ls_restrained_S_all 1.076
_refine_ls_R_factor_all 0.0389
_refine_ls_R_factor_gt 0.0347
_refine_ls_shift/su_max 0.001
_refine_ls_shift/su_mean 0.000
_refine_ls_structure_factor_coef Fsqd
_refine_ls_weighting_details 'w=1/[\s^2^(Fo^2^)+(0.0231P)^2^] where P=(Fo^2^+2Fc^2^)/3'
_refine_ls_weighting_scheme calc
_refine_ls_wR_factor_gt 0.0642
_refine_ls_wR_factor_ref 0.0674
_reflns_Friedel_coverage 0.699
_reflns_Friedel_fraction_full 1.000
_reflns_Friedel_fraction_max 0.836
_reflns_number_gt 5726
_reflns_number_total 6113
_reflns_threshold_expression 'I > 2\s(I)'
_cod_data_source_file cs9b03454_si_002.cif
_cod_data_source_block 5-116
_cod_database_code 4514900
_shelx_shelxl_version_number 2018/3
_shelx_space_group_comment
;
The symmetry employed for this shelxl refinement is uniquely defined
by the following loop, which should always be used as a source of
symmetry information in preference to the above space-group names.
They are only intended as comments.
;
_reflns_odcompleteness_completeness 99.90
_reflns_odcompleteness_iscentric 1
_reflns_odcompleteness_theta 26.32
_olex2_refinement_description
;
1. Fixed Uiso
 At 1.2 times of:
  All C(H) groups
 At 1.5 times of:
  All C(H,H,H) groups
2.a Aromatic/amide H refined with riding coordinates:
 C25(H25), C26(H26), C4(H4), C16(H16), C17(H17), C20(H20), C3(H3), C10(H10),
 C23(H23), C2(H2), C11(H11), C22(H22), C12(H12), C19(H19)
2.b Idealised Me refined as rotating group:
 C7(H7A,H7B,H7C), C27(H27A,H27B,H27C), C14(H14A,H14B,H14C), C28(H28A,H28B,H28C)
;
_olex2_submission_special_instructions 'No special instructions were received'
_oxdiff_exptl_absorpt_empirical_details
;
Empirical correction (ABSPACK) includes:
- Absorption correction using spherical harmonics
- Frame scaling
- Detector area scaling
;
_oxdiff_exptl_absorpt_empirical_full_max 3.530
_oxdiff_exptl_absorpt_empirical_full_min 0.481

loop_
_space_group_symop_operation_xyz
'x, y, z'
'-x+1/2, -y, z+1/2'
'-x, y+1/2, -z+1/2'
'x+1/2, -y+1/2, -z'

loop_
_atom_site_label
_atom_site_type_symbol
_atom_site_fract_x
_atom_site_fract_y
_atom_site_fract_z
_atom_site_U_iso_or_equiv
_atom_site_adp_type
_atom_site_occupancy
_atom_site_site_symmetry_order
_atom_site_calc_flag
_atom_site_refinement_flags_posn
I1 I 0.97729(3) 0.44987(2) 0.40646(2) 0.02317(8) Uani 1 1 d .
P1 P 0.45907(14) 0.50426(6) 0.24274(5) 0.0164(2) Uani 1 1 d .
O1 O 0.4785(3) 0.44991(14) 0.31381(12) 0.0174(5) Uani 1 1 d .
O004 O 0.2892(3) 0.53502(17) 0.22807(14) 0.0212(6) Uani 1 1 d .
O3 O 0.7389(4) 0.28253(17) 0.02363(14) 0.0250(7) Uani 1 1 d .
O2 O 0.9502(4) 0.77404(16) 0.27624(14) 0.0213(6) Uani 1 1 d .
C25 C 0.8928(5) 0.6348(2) 0.2624(2) 0.0206(9) Uani 1 1 d .
H25 H 1.007160 0.624662 0.264315 0.025 Uiso 1 1 calc R
C26 C 0.7816(5) 0.5709(2) 0.2543(2) 0.0184(9) Uani 1 1 d .
H26 H 0.821904 0.517743 0.250466 0.022 Uiso 1 1 calc R
C9 C 0.5403(5) 0.2884(2) 0.41382(19) 0.0179(8) Uani 1 1 d .
C13 C 0.8132(5) 0.3492(2) 0.4018(2) 0.0174(8) Uani 1 1 d .
C4 C 0.4805(5) 0.5425(2) 0.51825(19) 0.0236(9) Uani 1 1 d .
H4 H 0.482634 0.563512 0.564059 0.028 Uiso 1 1 calc R
C8 C 0.6421(5) 0.3584(2) 0.4161(2) 0.0165(8) Uani 1 1 d .
C5 C 0.5648(5) 0.4700(2) 0.5035(2) 0.0213(9) Uani 1 1 d .
C16 C 0.6529(5) 0.3719(2) 0.1949(2) 0.0191(9) Uani 1 1 d .
H16 H 0.689534 0.365487 0.241342 0.023 Uiso 1 1 calc R
C15 C 0.5351(5) 0.4317(2) 0.17910(18) 0.0171(8) Uani 1 1 d .
C17 C 0.7168(5) 0.3216(2) 0.1418(2) 0.0194(9) Uani 1 1 d .
H17 H 0.794084 0.281047 0.152915 0.023 Uiso 1 1 calc R
C18 C 0.6639(5) 0.3324(2) 0.0718(2) 0.0178(9) Uani 1 1 d .
C20 C 0.4796(5) 0.4400(2) 0.10952(19) 0.0199(8) Uani 1 1 d .
H20 H 0.400378 0.479683 0.098654 0.024 Uiso 1 1 calc R
C3 C 0.3939(6) 0.5836(2) 0.4661(2) 0.0242(10) Uani 1 1 d .
H3 H 0.337394 0.631576 0.477233 0.029 Uiso 1 1 calc R
C10 C 0.6113(5) 0.2132(2) 0.3966(2) 0.0208(9) Uani 1 1 d .
H10 H 0.543838 0.166902 0.395467 0.025 Uiso 1 1 calc R
C7 C 0.6551(6) 0.4252(3) 0.5619(2) 0.0247(10) Uani 1 1 d .
H7A H 0.772886 0.424695 0.552112 0.037 Uiso 1 1 calc GR
H7B H 0.614625 0.369983 0.564549 0.037 Uiso 1 1 calc GR
H7C H 0.635281 0.452266 0.606285 0.037 Uiso 1 1 calc GR
C23 C 0.6615(5) 0.7303(3) 0.2642(2) 0.0201(9) Uani 1 1 d .
H23 H 0.621727 0.783673 0.266933 0.024 Uiso 1 1 calc R
C27 C 0.8916(5) 0.8568(2) 0.2811(2) 0.0231(9) Uani 1 1 d .
H27A H 0.825569 0.869592 0.240093 0.035 Uiso 1 1 calc GR
H27B H 0.985525 0.893241 0.283560 0.035 Uiso 1 1 calc GR
H27C H 0.824546 0.862897 0.323035 0.035 Uiso 1 1 calc GR
C2 C 0.3900(5) 0.5544(2) 0.3975(2) 0.0210(8) Uani 1 1 d .
H2 H 0.330563 0.581703 0.362322 0.025 Uiso 1 1 calc R
C11 C 0.7795(6) 0.2058(3) 0.3810(2) 0.0227(9) Uani 1 1 d .
H11 H 0.823930 0.155207 0.368633 0.027 Uiso 1 1 calc R
C24 C 0.8324(6) 0.7146(2) 0.2677(2) 0.0184(9) Uani 1 1 d .
C22 C 0.5514(5) 0.6655(2) 0.25649(19) 0.0198(9) Uani 1 1 d .
H22 H 0.437091 0.675765 0.254347 0.024 Uiso 1 1 calc R
C12 C 0.8817(6) 0.2741(2) 0.3840(2) 0.0213(9) Uani 1 1 d .
H12 H 0.995223 0.269682 0.374063 0.026 Uiso 1 1 calc R
C14 C 0.3553(5) 0.2946(3) 0.4269(2) 0.0238(10) Uani 1 1 d .
H14A H 0.335812 0.323336 0.470504 0.036 Uiso 1 1 calc GR
H14B H 0.308264 0.240752 0.429947 0.036 Uiso 1 1 calc GR
H14C H 0.303732 0.323802 0.388480 0.036 Uiso 1 1 calc GR
C6 C 0.5636(5) 0.4393(2) 0.43417(19) 0.0151(8) Uani 1 1 d .
C1 C 0.4770(5) 0.4831(2) 0.38230(18) 0.0156(8) Uani 1 1 d .
C21 C 0.6090(5) 0.5850(2) 0.2519(2) 0.0158(8) Uani 1 1 d .
C19 C 0.5412(6) 0.3896(2) 0.0558(2) 0.0225(9) Uani 1 1 d .
H19 H 0.500533 0.394257 0.009811 0.027 Uiso 1 1 calc R
C28 C 0.7012(7) 0.2957(3) -0.0502(2) 0.0333(12) Uani 1 1 d .
H28A H 0.769776 0.260519 -0.078812 0.050 Uiso 1 1 calc GR
H28B H 0.723177 0.351665 -0.062338 0.050 Uiso 1 1 calc GR
H28C H 0.585448 0.283580 -0.058802 0.050 Uiso 1 1 calc GR

loop_
_atom_site_aniso_label
_atom_site_aniso_U_11
_atom_site_aniso_U_22
_atom_site_aniso_U_33
_atom_site_aniso_U_23
_atom_site_aniso_U_13
_atom_site_aniso_U_12
I1 0.02063(13) 0.02047(13) 0.02840(14) -0.00292(11) 0.00171(11) -0.00218(12)
P1 0.0195(5) 0.0145(4) 0.0151(5) 0.0017(4) -0.0020(4) -0.0004(5)
O1 0.0253(14) 0.0142(11) 0.0127(12) 0.0008(10) 0.0004(11) 0.0009(16)
O004 0.0199(14) 0.0199(15) 0.0238(15) 0.0036(12) -0.0036(12) 0.0012(13)
O3 0.0364(19) 0.0219(15) 0.0167(15) -0.0036(12) 0.0001(14) -0.0022(14)
O2 0.0183(16) 0.0183(13) 0.0274(15) -0.0034(11) 0.0000(13) -0.0030(13)
C25 0.017(2) 0.026(2) 0.018(2) -0.0004(17) 0.0007(18) 0.003(2)
C26 0.024(2) 0.0144(19) 0.017(2) 0.0005(15) 0.0005(17) 0.0032(18)
C9 0.020(2) 0.0187(17) 0.0147(18) 0.0016(15) 0.0007(18) 0.0009(17)
C13 0.022(2) 0.0181(18) 0.0121(18) -0.0001(16) -0.0035(18) -0.0038(17)
C4 0.029(2) 0.0248(19) 0.0169(18) -0.0071(16) 0.0071(17) -0.001(2)
C8 0.022(2) 0.0166(18) 0.0113(19) -0.0008(15) -0.0032(16) 0.0039(17)
C5 0.022(2) 0.022(2) 0.020(2) 0.0004(16) 0.0028(17) -0.0007(18)
C16 0.023(2) 0.020(2) 0.0145(19) 0.0030(16) -0.0036(17) -0.0032(19)
C15 0.021(2) 0.0174(17) 0.0132(18) 0.0007(13) -0.0010(16) -0.0017(18)
C17 0.020(2) 0.017(2) 0.021(2) 0.0021(16) -0.0036(18) -0.0012(18)
C18 0.022(2) 0.0129(18) 0.018(2) -0.0018(15) 0.0031(17) -0.0029(18)
C20 0.023(2) 0.0175(17) 0.0195(18) 0.0044(14) -0.0041(16) 0.000(2)
C3 0.027(2) 0.0173(19) 0.028(2) -0.0024(17) 0.006(2) 0.0041(19)
C10 0.028(2) 0.0156(18) 0.019(2) -0.0005(16) -0.0044(19) -0.0020(18)
C7 0.030(2) 0.031(2) 0.013(2) -0.0033(17) -0.0019(18) 0.002(2)
C23 0.026(2) 0.019(2) 0.016(2) -0.0001(16) -0.0004(18) 0.004(2)
C27 0.024(2) 0.0177(19) 0.027(2) 0.0008(18) -0.0020(19) -0.004(2)
C2 0.021(2) 0.0201(19) 0.022(2) 0.0031(18) 0.0018(17) 0.0019(19)
C11 0.026(2) 0.019(2) 0.023(2) -0.0063(17) -0.0054(18) 0.005(2)
C24 0.024(2) 0.020(2) 0.0108(19) 0.0023(16) 0.0002(17) -0.0039(19)
C22 0.021(2) 0.023(2) 0.0147(19) 0.0031(15) -0.0035(17) 0.0018(19)
C12 0.023(2) 0.021(2) 0.020(2) -0.0023(16) -0.0007(18) 0.0048(19)
C14 0.020(2) 0.023(2) 0.029(3) 0.0039(18) 0.0001(18) -0.004(2)
C6 0.0156(19) 0.0131(17) 0.0167(18) -0.0010(14) 0.0033(15) -0.0003(17)
C1 0.0176(19) 0.0148(16) 0.0145(17) 0.0007(13) 0.0034(16) -0.0019(18)
C21 0.019(2) 0.0176(18) 0.0110(18) 0.0021(15) 0.0008(16) -0.0020(17)
C19 0.031(3) 0.0213(19) 0.0149(19) 0.0030(15) -0.0043(19) -0.007(2)
C28 0.048(3) 0.037(3) 0.015(2) -0.0067(19) 0.002(2) 0.002(3)

loop_
_atom_type_symbol
_atom_type_description
_atom_type_scat_dispersion_real
_atom_type_scat_dispersion_imag
_atom_type_scat_source
C C 0.0033 0.0016 'International Tables Vol C Tables 4.2.6.8 and 6.1.1.4'
H H 0.0000 0.0000 'International Tables Vol C Tables 4.2.6.8 and 6.1.1.4'
I I -0.4742 1.8119 'International Tables Vol C Tables 4.2.6.8 and 6.1.1.4'
O O 0.0106 0.0060 'International Tables Vol C Tables 4.2.6.8 and 6.1.1.4'
P P 0.1023 0.0942 'International Tables Vol C Tables 4.2.6.8 and 6.1.1.4'

loop_
_geom_angle_atom_site_label_1
_geom_angle_atom_site_label_2
_geom_angle_atom_site_label_3
_geom_angle
O1 P1 C15 99.10(15)
O1 P1 C21 105.12(16)
O004 P1 O1 115.59(16)
O004 P1 C15 114.35(17)
O004 P1 C21 112.54(17)
C21 P1 C15 108.97(18)
C1 O1 P1 123.4(2)
C18 O3 C28 117.7(3)
C24 O2 C27 117.0(3)
C26 C25 C24 119.6(4)
C25 C26 C21 120.9(4)
C8 C9 C14 120.6(4)
C10 C9 C8 119.4(4)
C10 C9 C14 119.9(4)
C8 C13 I1 121.0(3)
C12 C13 I1 117.2(3)
C12 C13 C8 121.8(4)
C3 C4 C5 121.1(4)
C9 C8 C6 118.8(3)
C13 C8 C9 118.1(4)
C13 C8 C6 123.1(3)
C4 C5 C7 120.0(4)
C4 C5 C6 119.2(4)
C6 C5 C7 120.7(4)
C15 C16 C17 120.7(4)
C16 C15 P1 123.5(3)
C20 C15 P1 117.3(3)
C20 C15 C16 119.1(3)
C16 C17 C18 119.5(4)
O3 C18 C17 115.0(4)
O3 C18 C19 124.8(4)
C19 C18 C17 120.3(4)
C15 C20 C19 120.9(4)
C4 C3 C2 120.8(4)
C11 C10 C9 121.6(4)
C22 C23 C24 119.2(4)
C3 C2 C1 118.2(4)
C10 C11 C12 119.6(4)
O2 C24 C25 115.9(4)
O2 C24 C23 123.6(4)
C23 C24 C25 120.6(4)
C23 C22 C21 121.2(4)
C13 C12 C11 119.5(4)
C5 C6 C8 121.6(3)
C1 C6 C8 120.0(3)
C1 C6 C5 118.2(3)
C2 C1 O1 121.3(3)
C2 C1 C6 122.4(3)
C6 C1 O1 116.2(3)
C26 C21 P1 122.8(3)
C22 C21 P1 118.6(3)
C22 C21 C26 118.6(4)
C18 C19 C20 119.3(4)

loop_
_geom_bond_atom_site_label_1
_geom_bond_atom_site_label_2
_geom_bond_distance
I1 C13 2.108(4)
P1 O1 1.615(2)
P1 O004 1.475(3)
P1 C15 1.794(4)
P1 C21 1.792(4)
O1 C1 1.401(4)
O3 C18 1.360(5)
O3 C28 1.441(5)
O2 C27 1.435(5)
O2 C24 1.362(5)
C25 C26 1.380(6)
C25 C24 1.396(6)
C26 C21 1.400(6)
C9 C8 1.405(5)
C9 C10 1.393(5)
C9 C14 1.503(6)
C13 C8 1.403(6)
C13 C12 1.385(5)
C4 C5 1.392(5)
C4 C3 1.378(6)
C8 C6 1.503(5)
C5 C7 1.507(6)
C5 C6 1.400(5)
C16 C15 1.390(5)
C16 C17 1.392(5)
C15 C20 1.391(5)
C17 C18 1.397(5)
C18 C19 1.389(6)
C20 C19 1.395(5)
C3 C2 1.379(6)
C10 C11 1.383(6)
C23 C24 1.393(6)
C23 C22 1.386(6)
C2 C1 1.387(5)
C11 C12 1.386(6)
C22 C21 1.398(5)
C6 C1 1.396(5)
